data_2018966
loop_
_publ_author_name
'Smith, Graham'
'Wermuth, Urs D.'

_publ_section_title
;
 Proton-transfer compounds with
 4-amino-<i>N</i>-(4,6-dimethylpyrimidin-2-yl)benzenesulfonamide
 (sulfamethazine): the structures and hydrogen bonding in the salts with
 5-nitrosalicylic acid and picric acid
;
_journal_coeditor_code KY3031
_journal_issue 5
_journal_name_full 'Acta Crystallographica Section C'
_journal_page_first 538
_journal_page_last 543
_journal_paper_doi 10.1107/S0108270113009487
_journal_volume 69
_journal_year 2013
_chemical_formula_iupac 'C12 H15 N4 O2 S + , C7 H4 N O5 -'
_chemical_formula_moiety 'C12 H15 N4 O2 S +, C7 H4 N O5 -'
_chemical_formula_sum 'C19 H19 N5 O7 S'
_chemical_formula_weight 461.46
_chemical_melting_point_gt 478
_chemical_melting_point_lt 479
_chemical_name_common 'sulfamethazinium 5-nitrosalicylate'
_chemical_name_systematic
;
2-(4-Aminobenzenesulfonamido)-4,6-dimethylpyrimidinium
2-hydroxy-5-nitrobenzoate
;
_space_group_IT_number 14
_symmetry_cell_setting monoclinic
_symmetry_space_group_name_Hall '-P 2yn'
_symmetry_space_group_name_H-M 'P 1 21/n 1'
_atom_sites_solution_hydrogens geom
_atom_sites_solution_primary direct
_atom_sites_solution_secondary difmap
_audit_creation_method SHELXL97
_cell_angle_alpha 90.00
_cell_angle_beta 90.094(2)
_cell_angle_gamma 90.00
_cell_formula_units_Z 8
_cell_length_a 13.1611(2)
_cell_length_b 14.0977(2)
_cell_length_c 22.1219(3)
_cell_measurement_reflns_used 13808
_cell_measurement_temperature 200.0(10)
_cell_measurement_theta_max 28.71
_cell_measurement_theta_min 3.22
_cell_volume 4104.52(10)
_computing_cell_refinement 'CrysAlis PRO (Oxford Diffraction, 2010)'
_computing_data_collection 'CrysAlis PRO (Oxford Diffraction, 2010)'
_computing_data_reduction 'CrysAlis PRO (Oxford Diffraction, 2010)'
_computing_molecular_graphics 'PLATON (Spek, 2009)'
_computing_publication_material 'PLATON (Spek, 2009)'
_computing_structure_refinement
;
SHELXL97 (Sheldrick, 2008) within WinGX (Farrugia, 2012)
;
_computing_structure_solution 'SIR92 (Altomare <i>et al.</i>, 1993)'
_diffrn_ambient_temperature 200.0(10)
_diffrn_measured_fraction_theta_full 0.998
_diffrn_measured_fraction_theta_max 0.998
_diffrn_measurement_device_type 'Oxford Gemini-S Ultra CCD area-detector'
_diffrn_measurement_method \w
_diffrn_radiation_monochromator graphite
_diffrn_radiation_source 'Enhance (Mo) X-ray source'
_diffrn_radiation_type MoK\a
_diffrn_radiation_wavelength 0.71073
_diffrn_reflns_av_R_equivalents 0.0252
_diffrn_reflns_av_sigmaI/netI 0.0322
_diffrn_reflns_limit_h_max 16
_diffrn_reflns_limit_h_min -16
_diffrn_reflns_limit_k_max 17
_diffrn_reflns_limit_k_min -17
_diffrn_reflns_limit_l_max 27
_diffrn_reflns_limit_l_min -27
_diffrn_reflns_number 30179
_diffrn_reflns_theta_full 26.00
_diffrn_reflns_theta_max 26.00
_diffrn_reflns_theta_min 3.28
_diffrn_standards_number 0
_exptl_absorpt_coefficient_mu 0.212
_exptl_absorpt_correction_T_max 0.980
_exptl_absorpt_correction_T_min 0.960
_exptl_absorpt_correction_type multi-scan
_exptl_absorpt_process_details '(CrysAlis PRO; Oxford Diffraction, 2010)'
_exptl_crystal_colour colourless
_exptl_crystal_density_diffrn 1.493
_exptl_crystal_density_method 'not measured'
_exptl_crystal_description plate
_exptl_crystal_F_000 1920
_exptl_crystal_size_max 0.35
_exptl_crystal_size_mid 0.35
_exptl_crystal_size_min 0.15
_refine_diff_density_max 0.282
_refine_diff_density_min -0.298
_refine_ls_extinction_method none
_refine_ls_goodness_of_fit_ref 0.953
_refine_ls_hydrogen_treatment mixed
_refine_ls_matrix_type full
_refine_ls_number_parameters 621
_refine_ls_number_reflns 8057
_refine_ls_number_restraints 1
_refine_ls_restrained_S_all 0.954
_refine_ls_R_factor_all 0.0528
_refine_ls_R_factor_gt 0.0346
_refine_ls_shift/su_max 0.007
_refine_ls_shift/su_mean 0.000
_refine_ls_structure_factor_coef Fsqd
_refine_ls_weighting_details 'calc w = 1/[\s^2^(Fo^2^)+(0.0571P)^2^] where P = (Fo^2^+2Fc^2^)/3'
_refine_ls_weighting_scheme calc
_refine_ls_wR_factor_gt 0.0857
_refine_ls_wR_factor_ref 0.0898
_reflns_number_gt 5991
_reflns_number_total 8057
_reflns_threshold_expression I>2\s(I)
_cod_data_source_file ky3031.cif
_cod_data_source_block I
_cod_original_sg_symbol_H-M 'P 21/n'
_cod_database_code 2018966
_cod_database_fobs_code 2018966

loop_
_symmetry_equiv_pos_as_xyz
'x, y, z'
'-x+1/2, y+1/2, -z+1/2'
'-x, -y, -z'
'x+1/2, -y+1/2, z+1/2'

loop_
_atom_site_aniso_label
_atom_site_aniso_U_11
_atom_site_aniso_U_22
_atom_site_aniso_U_33
_atom_site_aniso_U_12
_atom_site_aniso_U_13
_atom_site_aniso_U_23
S1A 0.0366(2) 0.0253(2) 0.0246(2) 0.0057(2) 0.0043(2) -0.0012(2)
O11A 0.0326(6) 0.0433(7) 0.0358(7) 0.0063(5) 0.0071(5) 0.0024(6)
O12A 0.0566(8) 0.0255(6) 0.0340(7) 0.0101(5) 0.0032(6) -0.0046(5)
N1A 0.0231(7) 0.0198(7) 0.0239(7) 0.0007(5) -0.0004(5) 0.0017(6)
N2A 0.0393(8) 0.0188(7) 0.0222(7) 0.0012(6) 0.0028(6) 0.0017(6)
N3A 0.0305(7) 0.0219(7) 0.0258(7) -0.0005(5) 0.0009(6) 0.0015(6)
N41A 0.0518(11) 0.0364(11) 0.0544(12) -0.0002(9) -0.0185(9) 0.0039(8)
C2A 0.0210(7) 0.0223(8) 0.0225(8) 0.0016(6) 0.0000(6) 0.0016(6)
C4A 0.0271(8) 0.0218(8) 0.0318(9) -0.0009(6) -0.0002(7) 0.0009(7)
C5A 0.0279(8) 0.0195(8) 0.0322(9) -0.0002(6) -0.0006(7) -0.0047(7)
C6A 0.0192(7) 0.0243(8) 0.0257(8) 0.0014(6) -0.0023(6) -0.0016(7)
C11A 0.0359(9) 0.0255(9) 0.0204(8) 0.0006(7) 0.0038(7) -0.0027(7)
C21A 0.0445(10) 0.0230(8) 0.0227(8) -0.0031(7) 0.0033(7) -0.0025(7)
C31A 0.0370(9) 0.0297(9) 0.0293(9) -0.0040(7) -0.0007(7) -0.0073(7)
C41A 0.0412(10) 0.0273(9) 0.0259(9) 0.0047(7) -0.0015(7) -0.0054(7)
C42A 0.0611(12) 0.0245(9) 0.0370(10) -0.0028(8) 0.0039(9) 0.0050(8)
C51A 0.0459(10) 0.0230(9) 0.0304(10) -0.0024(7) 0.0004(8) 0.0026(7)
C61A 0.0353(9) 0.0266(9) 0.0265(9) -0.0050(7) 0.0022(7) -0.0009(7)
C62A 0.0324(9) 0.0300(9) 0.0255(9) 0.0030(7) -0.0019(7) -0.0026(7)
S1B 0.0368(2) 0.0250(2) 0.0224(2) 0.0059(2) 0.0015(2) -0.0006(2)
O11B 0.0336(6) 0.0452(7) 0.0338(7) 0.0075(5) 0.0063(5) 0.0026(6)
O12B 0.0594(8) 0.0246(6) 0.0304(7) 0.0115(5) -0.0033(6) -0.0038(5)
N1B 0.0285(7) 0.0221(7) 0.0218(7) 0.0000(5) -0.0007(5) 0.0017(6)
N2B 0.0444(8) 0.0196(7) 0.0209(7) 0.0023(6) -0.0004(6) 0.0021(6)
N3B 0.0318(7) 0.0234(7) 0.0247(7) 0.0012(5) 0.0000(6) 0.0013(6)
N41B 0.0495(11) 0.0296(10) 0.0719(13) -0.0001(8) -0.0258(9) 0.0056(9)
C2B 0.0251(8) 0.0232(8) 0.0215(8) 0.0013(6) -0.0016(6) 0.0013(6)
C4B 0.0270(8) 0.0239(9) 0.0302(9) 0.0001(6) -0.0010(7) 0.0023(7)
C5B 0.0335(9) 0.0245(9) 0.0278(9) -0.0005(7) 0.0016(7) -0.0040(7)
C6B 0.0228(8) 0.0272(9) 0.0252(9) -0.0010(6) -0.0011(6) -0.0016(7)
C11B 0.0330(9) 0.0236(8) 0.0168(8) 0.0008(6) 0.0013(6) -0.0018(6)
C21B 0.0412(10) 0.0213(8) 0.0224(8) -0.0014(7) 0.0038(7) 0.0004(7)
C31B 0.0322(9) 0.0254(9) 0.0322(9) -0.0033(7) -0.0001(7) -0.0048(7)
C41B 0.0374(9) 0.0250(9) 0.0274(9) 0.0033(7) -0.0054(7) -0.0043(7)
C42B 0.0520(11) 0.0261(9) 0.0327(10) 0.0004(8) 0.0047(8) 0.0043(8)
C51B 0.0443(10) 0.0217(8) 0.0236(9) -0.0025(7) -0.0012(7) 0.0027(7)
C61B 0.0325(9) 0.0260(9) 0.0232(8) -0.0030(7) 0.0018(7) -0.0001(7)
C62B 0.0421(10) 0.0339(10) 0.0279(9) -0.0030(8) 0.0045(8) -0.0037(8)
O2C 0.0644(9) 0.0274(7) 0.0310(7) -0.0040(6) 0.0002(6) 0.0009(6)
O11C 0.0451(7) 0.0326(7) 0.0269(7) -0.0026(5) -0.0013(5) 0.0059(5)
O12C 0.0668(9) 0.0249(7) 0.0304(7) -0.0046(6) -0.0010(6) 0.0051(5)
O51C 0.0772(10) 0.0245(7) 0.0686(10) 0.0024(6) -0.0139(8) 0.0057(7)
O52C 0.1214(15) 0.0410(9) 0.0538(10) 0.0047(8) 0.0094(10) -0.0133(8)
N5C 0.0386(9) 0.0293(9) 0.0545(11) 0.0021(7) -0.0038(7) -0.0036(8)
C1C 0.0192(7) 0.0252(8) 0.0303(9) -0.0020(6) -0.0025(6) 0.0049(7)
C2C 0.0273(8) 0.0243(9) 0.0303(9) -0.0034(7) -0.0013(7) 0.0002(7)
C3C 0.0374(9) 0.0339(10) 0.0277(9) -0.0038(8) -0.0007(7) 0.0058(8)
C4C 0.0267(9) 0.0280(9) 0.0415(10) -0.0022(7) -0.0015(7) 0.0101(8)
C5C 0.0203(8) 0.0248(9) 0.0404(10) 0.0005(6) -0.0012(7) 0.0011(7)
C6C 0.0210(8) 0.0312(9) 0.0290(9) 0.0002(6) -0.0004(6) -0.0013(7)
C11C 0.0239(8) 0.0279(9) 0.0303(9) -0.0033(7) -0.0020(7) 0.0051(7)
O2D 0.0902(11) 0.0265(7) 0.0283(7) -0.0028(7) 0.0147(7) -0.0059(6)
O11D 0.0570(8) 0.0265(6) 0.0235(6) 0.0013(5) 0.0009(5) 0.0034(5)
O12D 0.0757(9) 0.0197(6) 0.0320(7) 0.0045(6) 0.0147(6) 0.0019(5)
O51D 0.0918(11) 0.0228(7) 0.0570(9) -0.0029(7) 0.0057(8) 0.0089(7)
O52D 0.0656(9) 0.0297(7) 0.0373(8) 0.0035(6) -0.0029(6) -0.0090(6)
N5D 0.0378(8) 0.0219(8) 0.0448(10) -0.0005(6) -0.0030(7) 0.0012(7)
C1D 0.0268(8) 0.0224(8) 0.0246(8) -0.0019(6) 0.0023(6) 0.0013(7)
C2D 0.0374(9) 0.0232(9) 0.0272(9) -0.0029(7) 0.0065(7) -0.0016(7)
C3D 0.0490(11) 0.0353(10) 0.0230(9) -0.0057(8) 0.0060(8) 0.0024(7)
C4D 0.0377(9) 0.0270(9) 0.0318(10) -0.0042(7) 0.0011(7) 0.0084(7)
C5D 0.0261(8) 0.0211(8) 0.0311(9) -0.0018(6) -0.0009(7) 0.0011(7)
C6D 0.0260(8) 0.0253(8) 0.0232(8) 0.0000(6) 0.0013(6) -0.0008(7)
C11D 0.0302(9) 0.0237(9) 0.0278(9) 0.0009(7) 0.0032(7) 0.0019(7)

loop_
_atom_site_type_symbol
_atom_site_label
_atom_site_fract_x
_atom_site_fract_y
_atom_site_fract_z
_atom_site_U_iso_or_equiv
_atom_site_thermal_displace_type
_atom_site_calc_flag
_atom_site_refinement_flags
_atom_site_occupancy
S S1A 0.07153(3) 0.67064(3) 0.69347(2) 0.02880(10) Uani . . 1.000
O O11A -0.02458(8) 0.62533(8) 0.70202(5) 0.0372(4) Uani . . 1.000
O O12A 0.08020(9) 0.77122(8) 0.70003(5) 0.0387(4) Uani . . 1.000
N N1A 0.12334(9) 0.56980(9) 0.53296(6) 0.0223(4) Uani . . 1.000
N N2A 0.10773(10) 0.65526(10) 0.62149(6) 0.0268(4) Uani . . 1.000
N N3A 0.10208(9) 0.49098(9) 0.62605(6) 0.0261(4) Uani . . 1.000
N N41A 0.37418(14) 0.48612(14) 0.85115(8) 0.0476(7) Uani . . 1.000
C C2A 0.11060(11) 0.56942(10) 0.59352(7) 0.0219(4) Uani . . 1.000
C C4A 0.10701(11) 0.40782(10) 0.59619(7) 0.0269(5) Uani . . 1.000
C C5A 0.11914(11) 0.40380(11) 0.53373(7) 0.0265(5) Uani . . 1.000
C C6A 0.12785(10) 0.48715(10) 0.50191(7) 0.0231(4) Uani . . 1.000
C C11A 0.16171(12) 0.61476(11) 0.73886(7) 0.0273(5) Uani . . 1.000
C C21A 0.25203(13) 0.66125(11) 0.75263(7) 0.0301(5) Uani . . 1.000
C C31A 0.32363(13) 0.61707(12) 0.78855(7) 0.0320(5) Uani . . 1.000
C C41A 0.30519(13) 0.52674(11) 0.81264(7) 0.0315(5) Uani . . 1.000
C C42A 0.09958(15) 0.32077(12) 0.63395(8) 0.0409(6) Uani . . 1.000
C C51A 0.21385(13) 0.48115(11) 0.79852(7) 0.0331(6) Uani . . 1.000
C C61A 0.14306(12) 0.52406(11) 0.76199(7) 0.0295(5) Uani . . 1.000
C C62A 0.14456(12) 0.49267(11) 0.43539(7) 0.0293(5) Uani . . 1.000
S S1B 0.92340(3) 0.25241(3) 0.79543(2) 0.02810(10) Uani . . 1.000
O O11B 1.01786(8) 0.29519(8) 0.77910(5) 0.0375(4) Uani . . 1.000
O O12B 0.91201(9) 0.15187(8) 0.78933(5) 0.0381(4) Uani . . 1.000
N N1B 0.87859(9) 0.35527(10) 0.95621(6) 0.0241(4) Uani . . 1.000
N N2B 0.90467(10) 0.26742(10) 0.86958(6) 0.0283(4) Uani . . 1.000
N N3B 0.91195(10) 0.43170(9) 0.86353(6) 0.0266(4) Uani . . 1.000
N N41B 0.58517(14) 0.44107(13) 0.66992(9) 0.0504(7) Uani . . 1.000
C C2B 0.89904(11) 0.35379(10) 0.89624(7) 0.0233(5) Uani . . 1.000
C C4B 0.90126(11) 0.51537(11) 0.89198(7) 0.0270(5) Uani . . 1.000
C C5B 0.88147(12) 0.52088(11) 0.95369(7) 0.0286(5) Uani . . 1.000
C C6B 0.86996(11) 0.43832(11) 0.98618(7) 0.0251(5) Uani . . 1.000
C C11B 0.82365(11) 0.31070(11) 0.75987(7) 0.0245(5) Uani . . 1.000
C C21B 0.72877(12) 0.26729(11) 0.75756(7) 0.0283(5) Uani . . 1.000
C C31B 0.65008(12) 0.31123(11) 0.72858(7) 0.0299(5) Uani . . 1.000
C C41B 0.66316(12) 0.39982(11) 0.70119(7) 0.0299(5) Uani . . 1.000
C C42B 0.91208(14) 0.60161(11) 0.85326(8) 0.0369(6) Uani . . 1.000
C C51B 0.75855(12) 0.44401(11) 0.70520(7) 0.0299(5) Uani . . 1.000
C C61B 0.83785(12) 0.39970(11) 0.73375(7) 0.0272(5) Uani . . 1.000
C C62B 0.84715(13) 0.43421(12) 1.05216(8) 0.0346(6) Uani . . 1.000
O O2C 0.86063(10) 0.12638(9) 1.12344(6) 0.0409(4) Uani . . 1.000
O O11C 0.87460(9) 0.10804(8) 0.93667(5) 0.0349(4) Uani . . 1.000
O O12C 0.86850(10) 0.19851(8) 1.01921(5) 0.0407(4) Uani . . 1.000
O O51C 0.88240(11) -0.29921(9) 1.05247(7) 0.0568(5) Uani . . 1.000
O O52C 0.88819(14) -0.23713(10) 0.96357(7) 0.0721(7) Uani . . 1.000
N N5C 0.88198(11) -0.23014(10) 1.01871(8) 0.0408(6) Uani . . 1.000
C C1C 0.87128(11) 0.03235(11) 1.03253(7) 0.0249(5) Uani . . 1.000
C C2C 0.86472(11) 0.04133(11) 1.09589(7) 0.0273(5) Uani . . 1.000
C C3C 0.86229(12) -0.03944(12) 1.13268(8) 0.0330(5) Uani . . 1.000
C C4C 0.86768(12) -0.12790(12) 1.10761(8) 0.0321(5) Uani . . 1.000
C C5C 0.87478(11) -0.13593(11) 1.04502(8) 0.0285(5) Uani . . 1.000
C C6C 0.87714(11) -0.05767(11) 1.00755(7) 0.0271(5) Uani . . 1.000
C C11C 0.87166(11) 0.11811(11) 0.99236(7) 0.0274(5) Uani . . 1.000
O O2D 0.14667(11) 0.79122(9) 0.36510(6) 0.0483(5) Uani . . 1.000
O O11D 0.11640(9) 0.81801(8) 0.55065(5) 0.0357(4) Uani . . 1.000
O O12D 0.13518(10) 0.72445(8) 0.47061(5) 0.0425(4) Uani . . 1.000
O O51D 0.12968(12) 1.22050(9) 0.42635(7) 0.0572(5) Uani . . 1.000
O O52D 0.11007(10) 1.16310(8) 0.51618(6) 0.0442(5) Uani . . 1.000
N N5D 0.12073(10) 1.15325(10) 0.46110(7) 0.0348(5) Uani . . 1.000
C C1D 0.12832(11) 0.88941(11) 0.45319(7) 0.0246(5) Uani . . 1.000
C C2D 0.13815(12) 0.87685(11) 0.39024(7) 0.0293(5) Uani . . 1.000
C C3D 0.14014(13) 0.95564(12) 0.35148(8) 0.0358(6) Uani . . 1.000
C C4D 0.13393(12) 1.04569(12) 0.37452(8) 0.0322(5) Uani . . 1.000
C C5D 0.12471(11) 1.05756(11) 0.43673(7) 0.0261(5) Uani . . 1.000
C C6D 0.12100(11) 0.98103(10) 0.47596(7) 0.0248(5) Uani . . 1.000
C C11D 0.12604(12) 0.80620(11) 0.49551(7) 0.0272(5) Uani . . 1.000
H H1A 0.1296(15) 0.6270(12) 0.5115(9) 0.066(7) Uiso . . 1.000
H H2A 0.1125(14) 0.7051(14) 0.6004(9) 0.050(6) Uiso . . 1.000
H H5A 0.12140 0.34440 0.51340 0.0320 Uiso calc R 1.000
H H21A 0.26440 0.72320 0.73740 0.0360 Uiso calc R 1.000
H H31A 0.38610 0.64820 0.79700 0.0380 Uiso calc R 1.000
H H41A 0.3718(17) 0.4292(18) 0.8578(11) 0.076(9) Uiso . . 1.000
H H42A 0.4348(18) 0.5140(15) 0.8518(10) 0.066(7) Uiso . . 1.000
H H43A 0.10930 0.26470 0.60840 0.0610 Uiso calc R 1.000
H H44A 0.03240 0.31800 0.65290 0.0610 Uiso calc R 1.000
H H45A 0.15210 0.32230 0.66540 0.0610 Uiso calc R 1.000
H H51A 0.20060 0.41980 0.81440 0.0400 Uiso calc R 1.000
H H61A 0.08150 0.49220 0.75240 0.0350 Uiso calc R 1.000
H H63A 0.21500 0.51120 0.42740 0.0440 Uiso calc R 1.000
H H64A 0.09840 0.53990 0.41790 0.0440 Uiso calc R 1.000
H H65A 0.13120 0.43060 0.41710 0.0440 Uiso calc R 1.000
H H1B 0.8742(14) 0.2998(14) 0.9766(9) 0.050(6) Uiso . . 1.000
H H2B 0.8939(13) 0.2133(13) 0.8892(9) 0.041(5) Uiso . . 1.000
H H5B 0.87600 0.58080 0.97310 0.0340 Uiso calc R 1.000
H H21B 0.71870 0.20720 0.77610 0.0340 Uiso calc R 1.000
H H31B 0.58550 0.28120 0.72700 0.0360 Uiso calc R 1.000
H H41B 0.5276(18) 0.4084(16) 0.6715(11) 0.076(8) Uiso . . 1.000
H H42B 0.5908(15) 0.4978(15) 0.6598(9) 0.052(6) Uiso . . 1.000
H H43B 0.86600 0.59680 0.81850 0.0550 Uiso calc R 1.000
H H44B 0.98230 0.60640 0.83890 0.0550 Uiso calc R 1.000
H H45B 0.89500 0.65820 0.87690 0.0550 Uiso calc R 1.000
H H51B 0.76820 0.50510 0.68800 0.0360 Uiso calc R 1.000
H H61B 0.90250 0.42960 0.73580 0.0330 Uiso calc R 1.000
H H63B 0.85550 0.49740 1.06990 0.0520 Uiso calc R 1.000
H H64B 0.89390 0.38980 1.07190 0.0520 Uiso calc R 1.000
H H65B 0.77700 0.41270 1.05810 0.0520 Uiso calc R 1.000
H H2C 0.8596(18) 0.1687(18) 1.0934(12) 0.088(9) Uiso . . 1.000
H H3C 0.85690 -0.03270 1.17530 0.0400 Uiso calc R 1.000
H H4C 0.86660 -0.18290 1.13240 0.0380 Uiso calc R 1.000
H H6C 0.88270 -0.06540 0.96500 0.0320 Uiso calc R 1.000
H H2D 0.1502(17) 0.7500(15) 0.3961(11) 0.069(7) Uiso . . 1.000
H H3D 0.14580 0.94650 0.30910 0.0430 Uiso calc R 1.000
H H4D 0.13590 1.09920 0.34840 0.0390 Uiso calc R 1.000
H H6D 0.11350 0.99110 0.51820 0.0300 Uiso calc R 1.000

loop_
_atom_type_symbol
_atom_type_description
_atom_type_scat_dispersion_real
_atom_type_scat_dispersion_imag
_atom_type_scat_source
C C 0.0033 0.0016 'International Tables Vol C Tables 4.2.6.8 and 6.1.1.4'
H H 0.0000 0.0000 'International Tables Vol C Tables 4.2.6.8 and 6.1.1.4'
N N 0.0061 0.0033 'International Tables Vol C Tables 4.2.6.8 and 6.1.1.4'
O O 0.0106 0.0060 'International Tables Vol C Tables 4.2.6.8 and 6.1.1.4'
S S 0.1246 0.1234 'International Tables Vol C Tables 4.2.6.8 and 6.1.1.4'

loop_
_geom_angle_atom_site_label_1
_geom_angle_atom_site_label_2
_geom_angle_atom_site_label_3
_geom_angle
_geom_angle_publ_flag
O11A S1A O12A 120.00(7) no
O11A S1A N2A 108.70(7) no
O11A S1A C11A 108.90(7) no
O12A S1A N2A 101.64(7) no
O12A S1A C11A 109.63(7) no
N2A S1A C11A 107.13(7) no
O11B S1B N2B 108.92(7) no
O11B S1B C11B 110.08(7) no
O12B S1B N2B 101.66(7) no
O12B S1B C11B 110.30(7) no
N2B S1B C11B 105.78(7) no
O11B S1B O12B 119.02(7) no
C2C O2C H2C 105.0(17) no
C2D O2D H2D 105.7(14) no
C2A N1A C6A 120.37(13) no
S1A N2A C2A 123.73(11) no
C2A N3A C4A 117.13(13) no
C6A N1A H1A 118.6(12) no
C2A N1A H1A 121.1(12) no
S1A N2A H2A 116.0(13) no
C2A N2A H2A 119.1(14) no
C41A N41A H41A 119.8(16) no
H41A N41A H42A 118(2) no
C41A N41A H42A 114.8(14) no
C2B N1B C6B 120.75(14) no
S1B N2B C2B 123.29(11) no
C2B N3B C4B 117.23(13) no
C6B N1B H1B 120.0(13) no
C2B N1B H1B 119.2(13) no
C2B N2B H2B 123.3(13) no
S1B N2B H2B 113.2(13) no
C41B N41B H42B 118.5(14) no
C41B N41B H41B 113.6(15) no
H41B N41B H42B 126(2) no
O51C N5C C5C 118.80(16) no
O52C N5C C5C 118.44(15) no
O51C N5C O52C 122.77(15) no
O51D N5D O52D 122.88(14) no
O51D N5D C5D 118.78(15) no
O52D N5D C5D 118.33(13) no
N2A C2A N3A 119.57(14) no
N1A C2A N2A 116.84(13) no
N1A C2A N3A 123.59(13) no
N3A C4A C5A 121.85(14) no
N3A C4A C42A 116.05(14) no
C5A C4A C42A 122.10(14) no
C4A C5A C6A 118.89(14) no
N1A C6A C62A 117.56(13) no
N1A C6A C5A 118.17(14) no
C5A C6A C62A 124.25(14) no
S1A C11A C61A 120.29(12) no
S1A C11A C21A 119.64(12) no
C21A C11A C61A 120.07(14) no
C11A C21A C31A 119.73(15) no
C21A C31A C41A 120.69(16) no
N41A C41A C51A 121.05(15) no
N41A C41A C31A 120.09(16) no
C31A C41A C51A 118.82(15) no
C41A C51A C61A 120.76(14) no
C11A C61A C51A 119.92(15) no
C6A C5A H5A 121.00 no
C4A C5A H5A 121.00 no
C31A C21A H21A 120.00 no
C11A C21A H21A 120.00 no
C41A C31A H31A 120.00 no
C21A C31A H31A 120.00 no
H43A C42A H45A 110.00 no
C4A C42A H44A 109.00 no
H44A C42A H45A 109.00 no
C4A C42A H43A 109.00 no
C4A C42A H45A 109.00 no
H43A C42A H44A 109.00 no
C61A C51A H51A 120.00 no
C41A C51A H51A 120.00 no
C51A C61A H61A 120.00 no
C11A C61A H61A 120.00 no
C6A C62A H63A 109.00 no
C6A C62A H64A 109.00 no
H63A C62A H64A 109.00 no
H64A C62A H65A 109.00 no
C6A C62A H65A 110.00 no
H63A C62A H65A 109.00 no
N2B C2B N3B 119.97(14) no
N1B C2B N2B 116.83(13) no
N1B C2B N3B 123.20(14) no
N3B C4B C42B 115.81(14) no
C5B C4B C42B 122.33(14) no
N3B C4B C5B 121.86(14) no
C4B C5B C6B 119.06(14) no
N1B C6B C5B 117.86(14) no
C5B C6B C62B 124.49(14) no
N1B C6B C62B 117.64(14) no
S1B C11B C21B 119.10(12) no
S1B C11B C61B 120.80(12) no
C21B C11B C61B 120.10(14) no
C11B C21B C31B 119.84(14) no
C21B C31B C41B 120.97(15) no
C31B C41B C51B 118.65(14) no
N41B C41B C51B 120.92(15) no
N41B C41B C31B 120.41(15) no
C41B C51B C61B 120.48(14) no
C11B C61B C51B 119.93(14) no
C4B C5B H5B 120.00 no
C6B C5B H5B 120.00 no
C31B C21B H21B 120.00 no
C11B C21B H21B 120.00 no
C21B C31B H31B 120.00 no
C41B C31B H31B 120.00 no
C4B C42B H43B 109.00 no
C4B C42B H44B 109.00 no
H43B C42B H44B 109.00 no
C4B C42B H45B 110.00 no
H44B C42B H45B 110.00 no
H43B C42B H45B 109.00 no
C61B C51B H51B 120.00 no
C41B C51B H51B 120.00 no
C11B C61B H61B 120.00 no
C51B C61B H61B 120.00 no
H63B C62B H65B 109.00 no
H64B C62B H65B 109.00 no
C6B C62B H64B 109.00 no
H63B C62B H64B 109.00 no
C6B C62B H65B 110.00 no
C6B C62B H63B 110.00 no
C2C C1C C11C 121.10(14) no
C6C C1C C11C 120.09(14) no
C2C C1C C6C 118.81(14) no
O2C C2C C3C 117.41(14) no
C1C C2C C3C 120.42(15) no
O2C C2C C1C 122.18(14) no
C2C C3C C4C 120.33(16) no
C3C C4C C5C 118.77(16) no
N5C C5C C6C 119.24(15) no
C4C C5C C6C 122.26(15) no
N5C C5C C4C 118.49(15) no
C1C C6C C5C 119.41(15) no
O12C C11C C1C 116.00(13) no
O11C C11C O12C 124.26(14) no
O11C C11C C1C 119.73(14) no
C2C C3C H3C 120.00 no
C4C C3C H3C 120.00 no
C5C C4C H4C 121.00 no
C3C C4C H4C 121.00 no
C1C C6C H6C 120.00 no
C5C C6C H6C 120.00 no
C2D C1D C11D 121.32(14) no
C6D C1D C11D 119.92(14) no
C2D C1D C6D 118.77(14) no
O2D C2D C1D 122.23(14) no
O2D C2D C3D 117.38(14) no
C1D C2D C3D 120.39(15) no
C2D C3D C4D 120.31(16) no
C3D C4D C5D 118.98(16) no
N5D C5D C6D 119.27(14) no
C4D C5D C6D 121.93(15) no
N5D C5D C4D 118.78(14) no
C1D C6D C5D 119.61(14) no
O11D C11D C1D 120.77(14) no
O12D C11D C1D 115.61(13) no
O11D C11D O12D 123.62(14) no
C2D C3D H3D 120.00 no
C4D C3D H3D 120.00 no
C3D C4D H4D 120.00 no
C5D C4D H4D 121.00 no
C1D C6D H6D 120.00 no
C5D C6D H6D 120.00 no

loop_
_geom_bond_atom_site_label_1
_geom_bond_atom_site_label_2
_geom_bond_distance
_geom_bond_publ_flag
S1A O11A 1.4299(11) no
S1A O12A 1.4299(12) no
S1A N2A 1.6770(14) no
S1A C11A 1.7417(16) no
S1B O11B 1.4287(11) no
S1B O12B 1.4316(12) no
S1B N2B 1.6726(14) no
S1B C11B 1.7362(15) no
O2C C2C 1.346(2) no
O11C C11C 1.2408(19) no
O12C C11C 1.2804(19) no
O51C N5C 1.227(2) no
O52C N5C 1.227(2) no
O2C H2C 0.89(3) no
O2D C2D 1.334(2) no
O11D C11D 1.2378(19) no
O12D C11D 1.2831(19) no
O51D N5D 1.226(2) no
O52D N5D 1.235(2) no
O2D H2D 0.90(2) no
N1A C2A 1.350(2) no
N1A C6A 1.3539(19) no
N2A C2A 1.360(2) no
N3A C4A 1.3473(19) no
N3A C2A 1.3242(19) no
N41A C41A 1.370(2) no
N1A H1A 0.939(18) no
N2A H2A 0.85(2) no
N41A H41A 0.82(3) no
N41A H42A 0.89(2) no
N1B C6B 1.350(2) no
N1B C2B 1.354(2) no
N2B C2B 1.355(2) no
N3B C2B 1.3264(19) no
N3B C4B 1.344(2) no
N41B C41B 1.367(2) no
N1B H1B 0.91(2) no
N2B H2B 0.889(19) no
N41B H41B 0.89(2) no
N41B H42B 0.83(2) no
N5C C5C 1.453(2) no
N5D C5D 1.454(2) no
C4A C5A 1.392(2) no
C4A C42A 1.488(2) no
C5A C6A 1.375(2) no
C6A C62A 1.490(2) no
C11A C21A 1.391(2) no
C11A C61A 1.399(2) no
C21A C31A 1.380(2) no
C31A C41A 1.402(2) no
C41A C51A 1.398(2) no
C51A C61A 1.373(2) no
C5A H5A 0.9500 no
C21A H21A 0.9500 no
C31A H31A 0.9500 no
C42A H45A 0.9800 no
C42A H43A 0.9800 no
C42A H44A 0.9800 no
C51A H51A 0.9500 no
C61A H61A 0.9500 no
C62A H65A 0.9800 no
C62A H63A 0.9800 no
C62A H64A 0.9800 no
C4B C5B 1.392(2) no
C4B C42B 1.494(2) no
C5B C6B 1.376(2) no
C6B C62B 1.492(2) no
C11B C21B 1.392(2) no
C11B C61B 1.394(2) no
C21B C31B 1.366(2) no
C31B C41B 1.399(2) no
C41B C51B 1.404(2) no
C51B C61B 1.370(2) no
C5B H5B 0.9500 no
C21B H21B 0.9500 no
C31B H31B 0.9500 no
C42B H45B 0.9800 no
C42B H44B 0.9800 no
C42B H43B 0.9800 no
C51B H51B 0.9500 no
C61B H61B 0.9500 no
C62B H65B 0.9800 no
C62B H63B 0.9800 no
C62B H64B 0.9800 no
C1C C11C 1.501(2) no
C1C C6C 1.386(2) no
C1C C2C 1.410(2) no
C2C C3C 1.400(2) no
C3C C4C 1.367(2) no
C4C C5C 1.393(3) no
C5C C6C 1.380(2) no
C3C H3C 0.9500 no
C4C H4C 0.9500 no
C6C H6C 0.9500 no
C1D C6D 1.390(2) no
C1D C11D 1.501(2) no
C1D C2D 1.410(2) no
C2D C3D 1.404(2) no
C3D C4D 1.371(2) no
C4D C5D 1.392(2) no
C5D C6D 1.386(2) no
C3D H3D 0.9500 no
C4D H4D 0.9500 no
C6D H6D 0.9500 no

loop_
_geom_hbond_atom_site_label_D
_geom_hbond_atom_site_label_H
_geom_hbond_atom_site_label_A
_geom_hbond_site_symmetry_A
_geom_hbond_distance_DH
_geom_hbond_distance_HA
_geom_hbond_distance_DA
_geom_hbond_angle_DHA
_geom_hbond_publ_flag
N1A H1A O12D . 0.939(18) 1.647(18) 2.5847(17) 176(2) yes
N1B H1B O12C . 0.91(2) 1.71(2) 2.6162(18) 176.4(18) yes
N2A H2A O11D . 0.85(2) 1.94(2) 2.7810(18) 177(2) yes
N2B H2B O11C . 0.889(19) 1.836(19) 2.7221(18) 174.3(18) yes
N41A H41A O11D 2_546 0.82(3) 2.57(2) 3.217(2) 138(2) yes
N41B H41B O2C 4_454 0.89(2) 2.49(2) 3.269(2) 147(2) yes
N41B H42B O12B 2_656 0.83(2) 2.45(2) 3.106(2) 136.6(18) yes
O2C H2C O12C . 0.89(3) 1.70(3) 2.5223(17) 152(2) yes
O2D H2D O12D . 0.90(2) 1.70(2) 2.5215(17) 151(2) yes
C5A H5A O52D 1_545 0.95 2.56 3.4175(19) 150 no
C5B H5B O51C 1_565 0.95 2.44 3.348(2) 160 no
C5B H5B O52C 1_565 0.95 2.58 3.420(2) 147 no
C42A H43A O52D 1_545 0.98 2.49 3.428(2) 159 no
C42B H45B O52C 1_565 0.98 2.42 3.350(2) 158 no
C61A H61A O11A . 0.95 2.59 2.9422(19) 102 no

loop_
_geom_torsion_atom_site_label_1
_geom_torsion_atom_site_label_2
_geom_torsion_atom_site_label_3
_geom_torsion_atom_site_label_4
_geom_torsion
_geom_torsion_publ_flag
O11A S1A N2A C2A -51.52(14) no
O12A S1A N2A C2A -179.01(12) no
C11A S1A N2A C2A 66.00(14) no
O11A S1A C11A C21A -160.97(12) no
O11A S1A C11A C61A 18.27(15) no
O12A S1A C11A C21A -27.88(15) no
O12A S1A C11A C61A 151.36(13) no
N2A S1A C11A C21A 81.64(14) no
N2A S1A C11A C61A -99.12(14) no
N2B S1B C11B C21B -78.04(14) no
N2B S1B C11B C61B 102.11(14) no
O11B S1B N2B C2B 59.70(14) no
O12B S1B N2B C2B -173.83(12) no
C11B S1B N2B C2B -58.59(14) no
O11B S1B C11B C21B 164.44(12) no
O11B S1B C11B C61B -15.41(15) no
O12B S1B C11B C21B 31.14(15) no
O12B S1B C11B C61B -148.71(13) no
C2A N1A C6A C5A 0.00(19) no
C2A N1A C6A C62A -178.53(13) no
C6A N1A C2A N3A 0.2(2) no
C6A N1A C2A N2A 179.44(13) no
S1A N2A C2A N3A -12.4(2) no
S1A N2A C2A N1A 168.33(11) no
C2A N3A C4A C5A -0.9(2) no
C4A N3A C2A N1A 0.3(2) no
C4A N3A C2A N2A -178.99(13) no
C2A N3A C4A C42A 178.67(14) no
C6B N1B C2B N3B 0.2(2) no
C2B N1B C6B C5B 0.7(2) no
C6B N1B C2B N2B -178.90(13) no
C2B N1B C6B C62B 179.89(13) no
S1B N2B C2B N1B 176.82(10) no
S1B N2B C2B N3B -2.3(2) no
C2B N3B C4B C5B 2.5(2) no
C2B N3B C4B C42B -177.57(14) no
C4B N3B C2B N2B 177.27(13) no
C4B N3B C2B N1B -1.8(2) no
O51C N5C C5C C6C 178.18(15) no
O51C N5C C5C C4C -0.6(2) no
O52C N5C C5C C4C 179.97(16) no
O52C N5C C5C C6C -1.3(2) no
O51D N5D C5D C6D 176.04(15) no
O52D N5D C5D C6D -2.8(2) no
O51D N5D C5D C4D -2.9(2) no
O52D N5D C5D C4D 178.27(14) no
N3A C4A C5A C6A 1.0(2) no
C42A C4A C5A C6A -178.48(15) no
C4A C5A C6A C62A 177.87(14) no
C4A C5A C6A N1A -0.6(2) no
C21A C11A C61A C51A 0.3(2) no
S1A C11A C61A C51A -178.96(12) no
S1A C11A C21A C31A -179.96(13) no
C61A C11A C21A C31A 0.8(2) no
C11A C21A C31A C41A -1.7(2) no
C21A C31A C41A C51A 1.4(2) no
C21A C31A C41A N41A -176.06(16) no
N41A C41A C51A C61A 177.13(16) no
C31A C41A C51A C61A -0.3(2) no
C41A C51A C61A C11A -0.5(2) no
C42B C4B C5B C6B 178.39(15) no
N3B C4B C5B C6B -1.7(2) no
C4B C5B C6B C62B -179.08(15) no
C4B C5B C6B N1B 0.0(2) no
C21B C11B C61B C51B -0.7(2) no
S1B C11B C21B C31B -178.54(12) no
C61B C11B C21B C31B 1.3(2) no
S1B C11B C61B C51B 179.14(12) no
C11B C21B C31B C41B -0.2(2) no
C21B C31B C41B C51B -1.4(2) no
C21B C31B C41B N41B 176.95(16) no
C31B C41B C51B C61B 2.0(2) no
N41B C41B C51B C61B -176.33(16) no
C41B C51B C61B C11B -1.0(2) no
C6C C1C C2C O2C 178.79(14) no
C6C C1C C2C C3C -1.2(2) no
C2C C1C C11C O11C -177.96(14) no
C2C C1C C11C O12C 1.8(2) no
C6C C1C C11C O11C 1.9(2) no
C6C C1C C11C O12C -178.37(14) no
C11C C1C C2C O2C -1.4(2) no
C11C C1C C2C C3C 178.65(14) no
C2C C1C C6C C5C 1.0(2) no
C11C C1C C6C C5C -178.79(13) no
O2C C2C C3C C4C -179.05(14) no
C1C C2C C3C C4C 0.9(2) no
C2C C3C C4C C5C -0.5(2) no
C3C C4C C5C C6C 0.4(2) no
C3C C4C C5C N5C 179.12(14) no
N5C C5C C6C C1C -179.38(13) no
C4C C5C C6C C1C -0.7(2) no
C6D C1D C2D O2D 179.26(15) no
C6D C1D C2D C3D -0.2(2) no
C11D C1D C2D O2D -0.5(2) no
C11D C1D C2D C3D -180.00(15) no
C2D C1D C6D C5D -0.8(2) no
C11D C1D C6D C5D 179.02(14) no
C2D C1D C11D O11D -179.30(15) no
C2D C1D C11D O12D 1.1(2) no
C6D C1D C11D O11D 0.9(2) no
C6D C1D C11D O12D -178.73(14) no
O2D C2D C3D C4D -178.60(15) no
C1D C2D C3D C4D 0.9(2) no
C2D C3D C4D C5D -0.6(2) no
C3D C4D C5D N5D 178.47(14) no
C3D C4D C5D C6D -0.4(2) no
N5D C5D C6D C1D -177.77(13) no
C4D C5D C6D C1D 1.1(2) no
